data_7247370
loop_
_publ_author_name
'Kusumoto, Sotaro'
'Atoini, Youssef'
'Koide, Yoshihiro'
'Hayami, Shinya'
'Kim, Yang'
'Harrowfield, Jack'
'Thu\'ery, Pierre'

_publ_section_title
;
 Ligand competition on uranyl ion: further examples of zwitterionic vs.
 anionic carboxylate coordination
;
_journal_issue 40
_journal_name_full CrystEngComm
_journal_page_first 5748
_journal_page_last 5758
_journal_paper_doi 10.1039/D3CE00845B
_journal_volume 25
_journal_year 2023
_chemical_formula_sum 'C30 H38 N2 O16 U2'
_chemical_formula_weight 1158.68
_space_group_crystal_system monoclinic
_space_group_IT_number 14
_space_group_name_Hall '-P 2yn'
_space_group_name_H-M_alt 'P 1 21/n 1'
_atom_sites_solution_hydrogens mixed
_audit_update_record
;
2023-08-21 deposited with the CCDC.	2023-09-12 downloaded from the CCDC.
;
_cell_angle_alpha 90
_cell_angle_beta 90.6793(16)
_cell_angle_gamma 90
_cell_formula_units_Z 8
_cell_length_a 19.7847(6)
_cell_length_b 10.1109(3)
_cell_length_c 35.7831(12)
_cell_measurement_reflns_used 9311
_cell_measurement_temperature 100(2)
_cell_measurement_theta_max 32.8794
_cell_measurement_theta_min 2.2768
_cell_volume 7157.6(4)
_computing_cell_refinement 'SAINT V8.40B (Bruker AXS LLC, 2019)'
_computing_data_collection 'Bruker Instrument Service vV6.2.16'
_computing_data_reduction 'SAINT V8.40B (Bruker AXS LLC, 2019)'
_computing_molecular_graphics 'shelXle (C.B. Huebschle, rev 1328)'
_computing_structure_refinement 'SHELXL-2019/1 (Sheldrick, 2019)'
_computing_structure_solution 'XT, VERSION 2018/2'
_diffrn_ambient_temperature 100(2)
_diffrn_detector_area_resol_mean 7.41
_diffrn_detector_type 'Bruker PHOTON III area detector'
_diffrn_measured_fraction_theta_full 0.999
_diffrn_measured_fraction_theta_max 0.999
_diffrn_measurement_device 'Kappa diffractometer'
_diffrn_measurement_device_type 'Bruker D8 Quest'
_diffrn_measurement_method '\f and \w scans'
_diffrn_radiation_monochromator 'multilayer mirror optics'
_diffrn_radiation_type MoK\a
_diffrn_radiation_wavelength 0.71073
_diffrn_reflns_av_R_equivalents 0.0635
_diffrn_reflns_av_unetI/netI 0.0414
_diffrn_reflns_limit_h_max 24
_diffrn_reflns_limit_h_min -24
_diffrn_reflns_limit_k_max 12
_diffrn_reflns_limit_k_min -12
_diffrn_reflns_limit_l_max 43
_diffrn_reflns_limit_l_min -43
_diffrn_reflns_number 80597
_diffrn_reflns_theta_full 25.68
_diffrn_reflns_theta_max 25.68
_diffrn_reflns_theta_min 1.98
_diffrn_source 'microfocus sealed X-ray tube'
_diffrn_source_current 1.4
_diffrn_source_type 'Incoatec I\ms 70 W'
_diffrn_source_voltage 50
_exptl_absorpt_coefficient_mu 9.112
_exptl_absorpt_correction_T_max 0.75
_exptl_absorpt_correction_T_min 0.62
_exptl_absorpt_correction_type multi-scan
_exptl_absorpt_process_details
;
Krause, L., Herbst-Irmer, R., Sheldrick, G. M., Stalke, D. (2015).
"Comparison of silver and molybdenum microfocus X-ray sources for
single-crystal structure determination"
J. Appl. Cryst. 48, 3-10.
doi:10.1107/S1600576714022985
;
_exptl_crystal_colour 'translucent light yellow'
_exptl_crystal_density_diffrn 2.150
_exptl_crystal_density_method 'not measured'
_exptl_crystal_description irregular
_exptl_crystal_F_000 4352
_exptl_crystal_size_max 0.078
_exptl_crystal_size_mid 0.071
_exptl_crystal_size_min 0.055
_refine_diff_density_max 2.092
_refine_diff_density_min -1.847
_refine_ls_extinction_method none
_refine_ls_goodness_of_fit_ref 1.123
_refine_ls_hydrogen_treatment constr
_refine_ls_matrix_type full
_refine_ls_number_parameters 932
_refine_ls_number_reflns 13583
_refine_ls_number_restraints 127
_refine_ls_restrained_S_all 1.121
_refine_ls_R_factor_all 0.0534
_refine_ls_R_factor_gt 0.0435
_refine_ls_shift/su_max 0.003
_refine_ls_shift/su_mean 0.000
_refine_ls_structure_factor_coef Fsqd
_refine_ls_weighting_details 'w=1/[\s^2^(Fo^2^)+(0.0157P)^2^+84.2682P] where P=(Fo^2^+2Fc^2^)/3'
_refine_ls_weighting_scheme calc
_refine_ls_wR_factor_gt 0.0891
_refine_ls_wR_factor_ref 0.0932
_reflns_number_gt 11497
_reflns_number_total 13583
_reflns_threshold_expression 'I > 2\s(I)'
_cod_data_source_file d3ce00845b1.cif
_cod_data_source_block 1
_cod_depositor_comments
;
The following automatic conversions were performed:

data item '_exptl_absorpt_correction_type' value 'Multi-Scan' was
changed to 'multi-scan' in accordance with the
/home/data/users/saulius/crontab/automatic-downloads/rss-feeds/RSC/lib/dictionaries/cif_core.dic
dictionary named 'cif_core.dic' version 2.4.2 last updated on
2011-04-26.

Automatic conversion script
Id: cif_fix_values 8170 2020-07-09 18:12:32Z antanas 

 Adding full bibliography for 7247370--7247373.cif.
;
_cod_database_code 7247370

loop_
_space_group_symop_operation_xyz
'x, y, z'
'-x+1/2, y+1/2, -z+1/2'
'-x, -y, -z'
'x-1/2, -y-1/2, z-1/2'

loop_
_atom_site_type_symbol
_atom_site_label
_atom_site_fract_x
_atom_site_fract_y
_atom_site_fract_z
_atom_site_U_iso_or_equiv
_atom_site_adp_type
_atom_site_calc_flag
_atom_site_refinement_flags_adp
_atom_site_refinement_flags_occupancy
_atom_site_refinement_flags_posn
_atom_site_occupancy
_atom_site_disorder_assembly
_atom_site_disorder_group
U U1 0.00048(2) 0.48439(3) 0.67901(2) 0.01547(7) Uani d . . . 1.000000 . .
U U2 0.49984(2) 0.48972(3) 0.67755(2) 0.01473(7) Uani d . . . 1.000000 . .
U U3 0.25057(2) 1.06381(3) 0.57808(2) 0.02196(8) Uani d . . . 1.000000 . .
U U4 0.74757(2) -0.05967(3) 0.58541(2) 0.01964(8) Uani d . . . 1.000000 . .
O O1 -0.0664(3) 0.6004(5) 0.67883(16) 0.0230(12) Uani d . . . 1.000000 . .
O O2 0.0683(3) 0.3694(6) 0.67795(16) 0.0252(13) Uani d . . . 1.000000 . .
O O3 0.5677(3) 0.6041(5) 0.68142(16) 0.0210(12) Uani d . . . 1.000000 . .
O O4 0.4323(3) 0.3752(5) 0.67268(16) 0.0230(12) Uani d . . . 1.000000 . .
O O5 0.2074(3) 0.9942(7) 0.61576(18) 0.0373(16) Uani d . . . 1.000000 . .
O O6 0.2943(3) 1.1326(7) 0.5404(2) 0.0409(17) Uani d . . . 1.000000 . .
O O7 0.7082(3) 0.0100(6) 0.62543(17) 0.0283(14) Uani d . . . 1.000000 . .
O O8 0.7867(3) -0.1277(6) 0.54650(18) 0.0346(15) Uani d . . . 1.000000 . .
O O9 0.0830(3) 0.6668(6) 0.68804(16) 0.0269(13) Uani d . . . 1.000000 . .
O O10 0.0461(3) 0.5684(6) 0.73835(16) 0.0281(13) Uani d . . . 1.000000 . .
O O11 0.4167(3) 0.6725(5) 0.68679(16) 0.0232(13) Uani d . . . 1.000000 . .
O O12 0.4521(3) 0.5662(6) 0.73662(16) 0.0255(13) Uani d . . . 1.000000 . .
O O13 -0.0481(3) 0.3701(6) 0.73436(16) 0.0250(13) Uani d . . . 1.000000 . .
O O14 -0.0822(3) 0.3014(5) 0.67962(16) 0.0235(13) Uani d . . . 1.000000 . .
O O15 -0.4543(3) 0.3678(6) 0.73272(16) 0.0245(13) Uani d . . . 1.000000 . .
O O16 -0.4194(3) 0.3059(5) 0.67787(16) 0.0224(12) Uani d . . . 1.000000 . .
O O17 -0.0328(3) 0.4035(5) 0.61726(15) 0.0224(12) Uani d . . . 1.000000 . .
O O18 0.0407(3) 0.5651(6) 0.61757(16) 0.0264(13) Uani d . . . 1.000000 . .
O O19 0.2227(3) 0.8674(6) 0.54146(19) 0.0359(16) Uani d . . . 1.000000 . .
O O20 0.1487(3) 1.0289(6) 0.53961(19) 0.0384(16) Uani d . . . 1.000000 . .
O O21 0.5401(3) 0.4351(6) 0.61400(15) 0.0240(12) Uani d . . . 1.000000 . .
O O22 0.4671(3) 0.5956(5) 0.61902(15) 0.0219(12) Uani d . . . 1.000000 . .
O O23 0.6444(3) -0.0209(6) 0.54885(19) 0.0353(15) Uani d . . . 1.000000 . .
O O24 0.7195(3) 0.1390(6) 0.54923(18) 0.0347(15) Uani d . . . 1.000000 . .
O O25 0.1742(4) 1.2580(7) 0.5800(2) 0.050(2) Uani d . . . 1.000000 . .
O O26 0.2665(4) 1.2715(7) 0.6134(2) 0.051(2) Uani d U . . 1.000000 . .
O O27 0.3570(3) 1.0713(6) 0.6163(2) 0.0369(16) Uani d . . . 1.000000 . .
O O28 0.3370(3) 0.8893(6) 0.58483(17) 0.0296(14) Uani d . . . 1.000000 . .
O O29 0.8366(3) 0.1116(6) 0.59037(17) 0.0278(13) Uani d . . . 1.000000 . .
O O30 0.8574(3) -0.0734(6) 0.6204(2) 0.0380(17) Uani d . . . 1.000000 . .
O O31 0.7659(3) -0.2716(5) 0.61800(18) 0.0291(14) Uani d . . . 1.000000 . .
O O32 0.6691(3) -0.2527(6) 0.5885(2) 0.0360(16) Uani d . . . 1.000000 . .
N N1 0.2453(3) 1.5460(6) 0.6306(2) 0.0238(15) Uani d . . . 1.000000 . .
N N2 0.4946(3) 0.9894(6) 0.6328(2) 0.0215(15) Uani d . . . 1.000000 . .
N N3 0.9986(3) -0.0036(6) 0.63141(19) 0.0185(14) Uani d . . . 1.000000 . .
N N4 0.7476(3) -0.5483(6) 0.63158(18) 0.0185(14) Uani d . . . 1.000000 . .
C C1 0.1859(4) 0.8002(8) 0.7339(2) 0.0233(18) Uani d . . . 1.000000 . .
C C2 0.2486(4) 0.7492(8) 0.7443(2) 0.0245(19) Uani d . . . 1.000000 . .
H H2 0.249115 0.675774 0.760867 0.029000 Uiso calc U . R 1.000000 . .
C C3 0.3101(4) 0.7971(8) 0.7325(2) 0.0239(18) Uani d . . . 1.000000 . .
C C4 0.3084(4) 0.9051(8) 0.7082(2) 0.0251(18) Uani d . . . 1.000000 . .
H H4 0.349561 0.941007 0.699306 0.030000 Uiso calc U . R 1.000000 . .
C C5 0.2474(4) 0.9608(8) 0.6968(2) 0.0255(18) Uani d . . . 1.000000 . .
H H5 0.246937 1.033855 0.680125 0.031000 Uiso calc U . R 1.000000 . .
C C6 0.1866(4) 0.9091(8) 0.7099(2) 0.0244(18) Uani d . . . 1.000000 . .
H H6 0.145091 0.948803 0.702461 0.029000 Uiso calc U . R 1.000000 . .
C C7 0.1220(4) 0.7489(10) 0.7487(3) 0.033(2) Uani d . . . 1.000000 . .
H H7A 0.092816 0.825211 0.754888 0.039000 Uiso calc U . R 1.000000 . .
H H7B 0.132175 0.701751 0.772352 0.039000 Uiso calc U . R 1.000000 . .
C C8 0.0817(4) 0.6560(8) 0.7234(2) 0.0209(17) Uani d . . . 1.000000 . .
C C9 0.3762(4) 0.7448(9) 0.7469(3) 0.031(2) Uani d . . . 1.000000 . .
H H9A 0.367229 0.695708 0.770291 0.037000 Uiso calc U . R 1.000000 . .
H H9B 0.404917 0.821487 0.753681 0.037000 Uiso calc U . R 1.000000 . .
C C10 0.4165(4) 0.6561(8) 0.7219(2) 0.0223(18) Uani d . . . 1.000000 . .
C C11 -0.1903(4) 0.2282(7) 0.7480(2) 0.0183(16) Uani d . . . 1.000000 . .
C C12 -0.2510(4) 0.1904(7) 0.7327(2) 0.0158(15) Uani d . . . 1.000000 . .
H H12 -0.250783 0.135119 0.711186 0.019000 Uiso calc U . R 1.000000 . .
C C13 -0.3130(4) 0.2291(7) 0.7470(2) 0.0166(16) Uani d U . . 1.000000 . .
C C14 -0.3123(4) 0.3098(8) 0.7785(2) 0.0219(17) Uani d . . . 1.000000 . .
H H14 -0.353960 0.336194 0.789185 0.026000 Uiso calc U . R 1.000000 . .
C C15 -0.2522(4) 0.3525(7) 0.7947(2) 0.0222(17) Uani d . . . 1.000000 . .
H H15 -0.252674 0.409309 0.815815 0.027000 Uiso calc U . R 1.000000 . .
C C16 -0.1904(4) 0.3114(8) 0.7796(2) 0.0222(17) Uani d . . . 1.000000 . .
H H16 -0.148916 0.339524 0.790604 0.027000 Uiso calc U . R 1.000000 . .
C C17 -0.1238(4) 0.1804(8) 0.7324(2) 0.0233(18) Uani d . . . 1.000000 . .
H H17A -0.133039 0.111304 0.713369 0.028000 Uiso calc U . R 1.000000 . .
H H17B -0.096888 0.139237 0.752783 0.028000 Uiso calc U . R 1.000000 . .
C C18 -0.0822(4) 0.2893(8) 0.7147(2) 0.0211(17) Uani d . . . 1.000000 . .
C C19 -0.3781(4) 0.1793(8) 0.7302(3) 0.0244(18) Uani d . . . 1.000000 . .
H H19A -0.404963 0.135491 0.749766 0.029000 Uiso calc U . R 1.000000 . .
H H19B -0.367947 0.112623 0.710741 0.029000 Uiso calc U . R 1.000000 . .
C C20 -0.4195(4) 0.2911(8) 0.7127(2) 0.0210(17) Uani d . . . 1.000000 . .
C C21A 0.0614(5) 0.5138(10) 0.5351(3) 0.041(3) Uani d U P G 0.622(8) A 1
C C22A 0.0684(5) 0.6489(9) 0.5291(3) 0.033(2) Uani d U P G 0.622(8) A 1
H H22 0.037011 0.708793 0.539453 0.040000 Uiso d U P R 0.622(8) A 1
C C23A 0.1217(5) 0.6962(8) 0.5079(3) 0.033(2) Uani d U P G 0.622(8) A 1
C C24A 0.1679(5) 0.6084(10) 0.4927(3) 0.043(3) Uani d U P G 0.622(8) A 1
H H24A 0.204125 0.640582 0.478287 0.052000 Uiso d U P R 0.622(8) A 1
C C25A 0.1608(5) 0.4733(10) 0.4987(3) 0.050(3) Uani d U P G 0.622(8) A 1
H H25A 0.192242 0.413413 0.488318 0.060000 Uiso d U P R 0.622(8) A 1
C C26A 0.1076(6) 0.4260(8) 0.5199(3) 0.051(3) Uani d U P G 0.622(8) A 1
H H26A 0.102749 0.333932 0.523914 0.061000 Uiso d U P R 0.622(8) A 1
C C21B 0.0124(7) 0.6024(13) 0.5400(4) 0.030(3) Uani d U P G 0.378(8) A 2
C C22B 0.0700(5) 0.6651(15) 0.5270(5) 0.033(3) Uani d U P G 0.378(8) A 2
H H22B 0.113527 0.626882 0.531607 0.039000 Uiso d U P R 0.378(8) A 2
C C23B 0.0644(6) 0.7833(15) 0.5074(5) 0.031(3) Uani d U P DG 0.378(8) A 2
C C24B 0.0012(7) 0.8389(13) 0.5008(4) 0.032(4) Uani d U P G 0.378(8) A 2
H H24B -0.002669 0.920247 0.487278 0.038000 Uiso d U P R 0.378(8) A 2
C C25B -0.0565(5) 0.7762(15) 0.5138(4) 0.035(4) Uani d U P G 0.378(8) A 2
H H25B -0.099994 0.814411 0.509185 0.042000 Uiso d U P R 0.378(8) A 2
C C26B -0.0509(6) 0.6580(15) 0.5334(4) 0.033(4) Uani d U P G 0.378(8) A 2
H H26B -0.090552 0.614805 0.542306 0.040000 Uiso d U P R 0.378(8) A 2
C C27 0.0095(8) 0.4635(16) 0.5579(3) 0.079(5) Uani d . . . 1.000000 . .
H H27A 0.007708 0.367781 0.552391 0.095000 Uiso d U P R 0.622(8) A 1
H H27B -0.033573 0.501066 0.548607 0.095000 Uiso d U P R 0.622(8) A 1
H H27C 0.048833 0.413281 0.551548 0.095000 Uiso d U P R 0.378(8) A 2
H H27D -0.029497 0.416881 0.548879 0.095000 Uiso d U P R 0.378(8) A 2
C C28 0.0066(4) 0.4794(9) 0.6001(3) 0.0281(19) Uani d . . . 1.000000 . .
C C29 0.1300(5) 0.8469(10) 0.4976(3) 0.045(3) Uani d . . D 1.000000 . .
H H29A 0.152955 0.856030 0.473361 0.053000 Uiso d U P R 0.622(8) A 1
H H29B 0.084499 0.886396 0.495149 0.053000 Uiso d U P R 0.622(8) A 1
H H29C 0.121388 0.907883 0.477606 0.053000 Uiso d U P R 0.378(8) A 2
H H29D 0.158658 0.778563 0.488116 0.053000 Uiso d U P R 0.378(8) A 2
C C30 0.1688(5) 0.9167(10) 0.5279(3) 0.034(2) Uani d . . . 1.000000 . .
C C31 0.5643(4) 0.4989(7) 0.5359(2) 0.066(4) Uani d . . G 1.000000 . .
C C32 0.5684(3) 0.3626(7) 0.53156(19) 0.041(3) Uani d . . G 1.000000 . .
H H32 0.535660 0.306888 0.542747 0.049000 Uiso calc U . R 1.000000 . .
C C33 0.6203(4) 0.3076(6) 0.5108(2) 0.065(4) Uani d . . G 1.000000 . .
C C34 0.6682(4) 0.3891(9) 0.4945(2) 0.084(5) Uani d . . G 1.000000 . .
H H34 0.703711 0.351547 0.480306 0.100000 Uiso calc U . R 1.000000 . .
C C35 0.6642(4) 0.5255(8) 0.4988(3) 0.091(6) Uani d . . G 1.000000 . .
H H35 0.696903 0.581116 0.487640 0.109000 Uiso calc U . R 1.000000 . .
C C36 0.6122(5) 0.5804(6) 0.5195(2) 0.080(5) Uani d . . G 1.000000 . .
H H36 0.609473 0.673573 0.522526 0.096000 Uiso calc U . R 1.000000 . .
C C37 0.5068(6) 0.5575(14) 0.5573(3) 0.062(4) Uani d . . . 1.000000 . .
H H37A 0.463988 0.526227 0.545680 0.075000 Uiso calc U . R 1.000000 . .
H H37B 0.508272 0.654766 0.554162 0.075000 Uiso calc U . R 1.000000 . .
C C38 0.5043(4) 0.5273(9) 0.5992(2) 0.0254(18) Uani d . . . 1.000000 . .
C C39 0.6245(6) 0.1599(10) 0.5056(3) 0.044(3) Uani d . . . 1.000000 . .
H H39A 0.645811 0.141227 0.481237 0.053000 Uiso calc U . R 1.000000 . .
H H39B 0.578174 0.123122 0.504706 0.053000 Uiso calc U . R 1.000000 . .
C C40 0.6646(5) 0.0899(9) 0.5362(3) 0.033(2) Uani d . . . 1.000000 . .
C C41 0.2151(5) 1.3202(10) 0.6008(3) 0.043(3) Uani d . . . 1.000000 . .
C C42 0.1977(5) 1.4698(9) 0.6058(3) 0.042(3) Uani d . . . 1.000000 . .
H H42A 0.196745 1.512082 0.580873 0.051000 Uiso calc U . R 1.000000 . .
H H42B 0.151681 1.476664 0.616209 0.051000 Uiso calc U . R 1.000000 . .
C C43 0.2468(6) 1.4891(9) 0.6689(3) 0.042(3) Uani d . . . 1.000000 . .
H H43A 0.267952 1.401556 0.668291 0.063000 Uiso calc U . R 1.000000 . .
H H43B 0.200491 1.481043 0.678078 0.063000 Uiso calc U . R 1.000000 . .
H H43C 0.272856 1.547302 0.685552 0.063000 Uiso calc U . R 1.000000 . .
C C44 0.3150(4) 1.5525(10) 0.6155(3) 0.037(2) Uani d . . . 1.000000 . .
H H44A 0.335341 1.464156 0.616183 0.055000 Uiso calc U . R 1.000000 . .
H H44B 0.342316 1.613263 0.630727 0.055000 Uiso calc U . R 1.000000 . .
H H44C 0.313162 1.584295 0.589629 0.055000 Uiso calc U . R 1.000000 . .
C C45 0.2178(4) 1.6857(8) 0.6319(3) 0.032(2) Uani d . . . 1.000000 . .
H H45A 0.246365 1.739727 0.648425 0.048000 Uiso calc U . R 1.000000 . .
H H45B 0.171548 1.684292 0.641314 0.048000 Uiso calc U . R 1.000000 . .
H H45C 0.217789 1.723640 0.606646 0.048000 Uiso calc U . R 1.000000 . .
C C46 0.3752(4) 0.9594(8) 0.6053(3) 0.0261(18) Uani d . . . 1.000000 . .
C C47 0.4434(4) 0.8991(8) 0.6143(3) 0.033(2) Uani d . . . 1.000000 . .
H H47A 0.436370 0.822071 0.630930 0.040000 Uiso calc U . R 1.000000 . .
H H47B 0.462929 0.865464 0.590830 0.040000 Uiso calc U . R 1.000000 . .
C C48 0.5584(4) 0.9087(9) 0.6369(3) 0.040(2) Uani d . . . 1.000000 . .
H H48A 0.573850 0.881290 0.612190 0.059000 Uiso calc U . R 1.000000 . .
H H48B 0.549239 0.830147 0.652106 0.059000 Uiso calc U . R 1.000000 . .
H H48C 0.593473 0.962182 0.649197 0.059000 Uiso calc U . R 1.000000 . .
C C49 0.4715(4) 1.0274(9) 0.6709(3) 0.032(2) Uani d . . . 1.000000 . .
H H49A 0.462690 0.947365 0.685489 0.048000 Uiso calc U . R 1.000000 . .
H H49B 0.430011 1.079838 0.668763 0.048000 Uiso calc U . R 1.000000 . .
H H49C 0.506765 1.079817 0.683390 0.048000 Uiso calc U . R 1.000000 . .
C C50 0.5095(5) 1.1094(9) 0.6103(3) 0.036(2) Uani d . . . 1.000000 . .
H H50A 0.547438 1.157411 0.621752 0.055000 Uiso calc U . R 1.000000 . .
H H50B 0.469569 1.166660 0.609412 0.055000 Uiso calc U . R 1.000000 . .
H H50C 0.521393 1.083133 0.584808 0.055000 Uiso calc U . R 1.000000 . .
C C51 0.8761(4) 0.0362(8) 0.6086(2) 0.0235(18) Uani d . . . 1.000000 . .
C C52 0.9478(4) 0.0871(8) 0.6138(3) 0.0268(19) Uani d . . . 1.000000 . .
H H52A 0.964800 0.113003 0.588935 0.032000 Uiso calc U . R 1.000000 . .
H H52B 0.945745 0.168411 0.629142 0.032000 Uiso calc U . R 1.000000 . .
C C53 0.9809(5) -0.0432(10) 0.6694(3) 0.038(2) Uani d . . . 1.000000 . .
H H53A 0.979342 0.035174 0.685501 0.056000 Uiso calc U . R 1.000000 . .
H H53B 1.014883 -0.105093 0.679161 0.056000 Uiso calc U . R 1.000000 . .
H H53C 0.936460 -0.086236 0.669059 0.056000 Uiso calc U . R 1.000000 . .
C C54 1.0081(6) -0.1259(11) 0.6083(4) 0.060(3) Uani d . . . 1.000000 . .
H H54A 0.966651 -0.179038 0.608706 0.090000 Uiso calc U . R 1.000000 . .
H H54B 1.045751 -0.177799 0.618580 0.090000 Uiso calc U . R 1.000000 . .
H H54C 1.017972 -0.100740 0.582479 0.090000 Uiso calc U . R 1.000000 . .
C C55 1.0638(5) 0.0703(12) 0.6330(3) 0.049(3) Uani d . . . 1.000000 . .
H H55A 1.075910 0.098533 0.607715 0.073000 Uiso calc U . R 1.000000 . .
H H55B 1.099334 0.012735 0.643149 0.073000 Uiso calc U . R 1.000000 . .
H H55C 1.058905 0.148094 0.649024 0.073000 Uiso calc U . R 1.000000 . .
C C56 0.7126(4) -0.3204(8) 0.6063(3) 0.029(2) Uani d . . . 1.000000 . .
C C57 0.6970(4) -0.4677(8) 0.6103(3) 0.030(2) Uani d . . . 1.000000 . .
H H57A 0.652766 -0.476695 0.622695 0.036000 Uiso calc U . R 1.000000 . .
H H57B 0.692112 -0.505945 0.584928 0.036000 Uiso calc U . R 1.000000 . .
C C58 0.7222(5) -0.6889(8) 0.6312(3) 0.030(2) Uani d . . . 1.000000 . .
H H58A 0.676960 -0.691975 0.642112 0.045000 Uiso calc U . R 1.000000 . .
H H58B 0.752984 -0.744759 0.645939 0.045000 Uiso calc U . R 1.000000 . .
H H58C 0.719987 -0.721222 0.605434 0.045000 Uiso calc U . R 1.000000 . .
C C59 0.7530(6) -0.5020(8) 0.6713(3) 0.040(3) Uani d . . . 1.000000 . .
H H59A 0.773887 -0.414146 0.672039 0.060000 Uiso calc U . R 1.000000 . .
H H59B 0.780949 -0.564219 0.685752 0.060000 Uiso calc U . R 1.000000 . .
H H59C 0.707809 -0.497530 0.682114 0.060000 Uiso calc U . R 1.000000 . .
C C60 0.8157(4) -0.5468(9) 0.6141(3) 0.032(2) Uani d . . . 1.000000 . .
H H60A 0.811901 -0.578545 0.588263 0.048000 Uiso calc U . R 1.000000 . .
H H60B 0.846388 -0.604503 0.628273 0.048000 Uiso calc U . R 1.000000 . .
H H60C 0.833457 -0.456315 0.614197 0.048000 Uiso calc U . R 1.000000 . .

loop_
_atom_site_aniso_label
_atom_site_aniso_U_11
_atom_site_aniso_U_22
_atom_site_aniso_U_33
_atom_site_aniso_U_12
_atom_site_aniso_U_13
_atom_site_aniso_U_23
U1 0.01255(15) 0.01579(14) 0.01807(15) -0.00153(11) 0.00029(11) 0.00076(11)
U2 0.01238(15) 0.01313(13) 0.01868(15) 0.00086(10) 0.00053(11) -0.00043(11)
U3 0.02167(16) 0.01603(14) 0.02805(17) 0.00101(12) -0.00523(12) -0.00819(12)
U4 0.01997(16) 0.01549(14) 0.02340(16) 0.00358(11) -0.00253(11) 0.00400(12)
O1 0.015(3) 0.018(3) 0.036(3) 0.000(2) 0.001(2) -0.004(2)
O2 0.021(3) 0.028(3) 0.027(3) 0.006(2) 0.001(2) 0.007(3)
O3 0.016(3) 0.019(3) 0.029(3) 0.000(2) -0.003(2) -0.001(2)
O4 0.017(3) 0.020(3) 0.032(3) -0.002(2) -0.003(2) 0.003(2)
O5 0.026(4) 0.053(4) 0.033(4) 0.012(3) 0.002(3) -0.011(3)
O6 0.036(4) 0.035(4) 0.051(4) -0.012(3) -0.002(3) 0.010(3)
O7 0.027(3) 0.028(3) 0.030(3) 0.000(2) -0.003(3) 0.006(3)
O8 0.033(4) 0.033(3) 0.038(4) 0.012(3) 0.001(3) 0.000(3)
O9 0.025(3) 0.028(3) 0.028(3) -0.011(3) -0.002(2) -0.004(3)
O10 0.018(3) 0.038(3) 0.028(3) -0.011(3) 0.003(2) -0.004(3)
O11 0.018(3) 0.020(3) 0.031(3) 0.007(2) 0.002(2) -0.006(2)
O12 0.019(3) 0.030(3) 0.028(3) 0.008(3) -0.003(2) -0.002(3)
O13 0.022(3) 0.030(3) 0.023(3) -0.008(3) 0.001(2) 0.002(3)
O14 0.031(3) 0.016(3) 0.023(3) -0.007(2) 0.004(2) 0.003(2)
O15 0.017(3) 0.029(3) 0.028(3) 0.005(2) 0.003(2) 0.004(3)
O16 0.019(3) 0.021(3) 0.027(3) 0.004(2) -0.001(2) 0.004(2)
O17 0.018(3) 0.024(3) 0.025(3) -0.006(2) 0.003(2) 0.003(2)
O18 0.023(3) 0.028(3) 0.028(3) -0.015(3) -0.003(2) 0.008(3)
O19 0.034(4) 0.030(3) 0.044(4) -0.008(3) -0.003(3) -0.016(3)
O20 0.044(4) 0.025(3) 0.046(4) -0.007(3) -0.014(3) 0.007(3)
O21 0.019(3) 0.028(3) 0.025(3) 0.006(2) -0.001(2) -0.005(3)
O22 0.021(3) 0.019(3) 0.025(3) 0.006(2) 0.004(2) 0.000(2)
O23 0.033(4) 0.034(4) 0.039(4) 0.011(3) -0.012(3) -0.008(3)
O24 0.036(4) 0.035(4) 0.033(4) 0.013(3) 0.004(3) 0.013(3)
O25 0.039(4) 0.035(4) 0.075(6) 0.008(3) -0.030(4) -0.027(4)
O26 0.042(4) 0.033(4) 0.077(5) 0.018(3) -0.029(4) -0.031(3)
O27 0.028(3) 0.024(3) 0.058(4) 0.008(3) -0.012(3) -0.022(3)
O28 0.028(3) 0.024(3) 0.037(4) 0.000(3) -0.004(3) -0.009(3)
O29 0.023(3) 0.022(3) 0.039(4) 0.002(2) -0.002(3) 0.007(3)
O30 0.026(3) 0.027(3) 0.061(5) -0.012(3) -0.014(3) 0.023(3)
O31 0.029(3) 0.017(3) 0.041(4) -0.004(3) -0.010(3) 0.011(3)
O32 0.024(3) 0.024(3) 0.059(5) 0.001(3) -0.012(3) 0.000(3)
N1 0.019(3) 0.017(3) 0.036(4) 0.002(3) 0.000(3) -0.009(3)
N2 0.016(4) 0.016(3) 0.032(4) -0.004(3) 0.001(3) -0.002(3)
N3 0.014(3) 0.012(3) 0.029(4) -0.003(2) 0.001(3) -0.001(3)
N4 0.018(3) 0.012(3) 0.026(4) 0.002(3) 0.008(3) -0.004(3)
C1 0.025(4) 0.019(4) 0.026(5) 0.000(3) 0.002(3) -0.011(3)
C2 0.031(5) 0.022(4) 0.021(5) 0.002(4) -0.001(4) -0.011(3)
C3 0.024(4) 0.024(4) 0.024(4) 0.006(3) 0.003(3) -0.013(4)
C4 0.024(4) 0.023(4) 0.029(5) -0.006(3) 0.006(3) -0.006(4)
C5 0.037(5) 0.021(4) 0.019(4) -0.002(4) -0.002(3) 0.000(3)
C6 0.018(4) 0.028(4) 0.027(5) 0.011(3) -0.005(3) -0.005(4)
C7 0.025(5) 0.041(5) 0.032(5) -0.010(4) 0.003(4) -0.015(4)
C8 0.013(4) 0.023(4) 0.027(5) 0.002(3) -0.002(3) -0.010(3)
C9 0.021(5) 0.040(5) 0.031(5) 0.013(4) -0.003(4) -0.014(4)
C10 0.009(4) 0.031(5) 0.027(5) -0.004(3) -0.002(3) -0.012(4)
C11 0.019(4) 0.011(3) 0.025(4) -0.006(3) 0.004(3) 0.008(3)
C12 0.020(4) 0.016(4) 0.011(4) 0.001(3) -0.002(3) 0.003(3)
C13 0.018(4) 0.011(3) 0.021(4) 0.004(3) -0.003(3) 0.008(3)
C14 0.024(4) 0.017(4) 0.025(4) 0.004(3) 0.010(3) 0.004(3)
C15 0.032(5) 0.015(4) 0.020(4) -0.003(3) 0.000(3) 0.001(3)
C16 0.023(4) 0.021(4) 0.022(4) -0.003(3) -0.006(3) 0.006(3)
C17 0.016(4) 0.020(4) 0.033(5) 0.002(3) 0.007(3) 0.009(4)
C18 0.015(4) 0.019(4) 0.029(5) 0.003(3) 0.002(3) 0.000(3)
C19 0.015(4) 0.017(4) 0.042(5) 0.000(3) -0.001(4) 0.005(4)
C20 0.010(4) 0.018(4) 0.035(5) 0.001(3) 0.003(3) 0.006(4)
C21A 0.046(5) 0.049(5) 0.026(5) -0.027(5) -0.009(5) 0.001(5)
C22A 0.035(5) 0.043(5) 0.022(4) -0.016(4) -0.002(4) -0.003(4)
C23A 0.034(5) 0.043(5) 0.023(5) -0.019(4) -0.001(4) -0.004(4)
C24A 0.045(7) 0.054(7) 0.031(6) -0.013(6) -0.002(5) -0.007(6)
C25A 0.060(7) 0.053(7) 0.037(7) -0.010(6) -0.013(6) -0.004(6)
C26A 0.066(7) 0.045(7) 0.040(7) -0.017(6) -0.026(6) -0.002(6)
C21B 0.032(6) 0.039(6) 0.020(5) -0.021(5) -0.008(5) -0.002(5)
C22B 0.035(5) 0.042(5) 0.021(5) -0.019(5) -0.004(5) -0.002(5)
C23B 0.034(6) 0.039(6) 0.021(5) -0.020(5) -0.001(5) 0.000(5)
C24B 0.035(8) 0.041(8) 0.020(7) -0.013(7) 0.005(6) 0.007(7)
C25B 0.032(8) 0.052(9) 0.020(7) -0.009(7) -0.005(7) 0.011(7)
C26B 0.030(7) 0.047(8) 0.022(7) -0.013(7) -0.003(7) 0.007(7)
C27 0.107(12) 0.098(11) 0.033(7) -0.052(10) 0.006(7) 0.006(7)
C28 0.024(5) 0.031(5) 0.029(5) -0.010(4) -0.006(4) 0.008(4)
C29 0.052(7) 0.044(6) 0.038(6) -0.015(5) -0.010(5) -0.002(5)
C30 0.040(6) 0.035(5) 0.028(5) -0.013(4) -0.004(4) 0.005(4)
C31 0.102(11) 0.064(8) 0.032(6) 0.041(8) 0.001(6) 0.013(6)
C32 0.040(6) 0.061(7) 0.022(5) 0.029(5) -0.001(4) 0.005(5)
C33 0.093(10) 0.067(8) 0.037(7) 0.054(8) 0.001(6) 0.016(6)
C34 0.110(13) 0.085(10) 0.057(9) 0.053(9) 0.043(9) 0.022(8)
C35 0.134(15) 0.070(10) 0.070(10) 0.038(10) 0.045(10) 0.022(8)
C36 0.128(14) 0.059(8) 0.055(8) 0.034(9) 0.022(9) 0.019(7)
C37 0.080(9) 0.084(9) 0.024(5) 0.061(8) -0.007(5) -0.006(6)
C38 0.024(4) 0.027(4) 0.025(5) 0.006(4) -0.006(3) -0.007(4)
C39 0.055(7) 0.046(6) 0.031(5) 0.032(5) -0.005(5) 0.007(5)
C40 0.041(6) 0.034(5) 0.023(5) 0.017(4) -0.001(4) -0.003(4)
C41 0.027(5) 0.034(5) 0.066(7) 0.007(4) -0.023(5) -0.019(5)
C42 0.024(5) 0.026(5) 0.076(8) 0.007(4) -0.020(5) -0.019(5)
C43 0.048(7) 0.026(5) 0.053(7) 0.004(4) 0.009(5) -0.001(4)
C44 0.021(5) 0.046(6) 0.043(6) 0.009(4) 0.002(4) -0.003(5)
C45 0.020(5) 0.020(4) 0.056(6) 0.001(3) 0.006(4) -0.010(4)
C46 0.021(4) 0.019(4) 0.038(5) 0.002(3) -0.004(4) -0.006(4)
C47 0.028(5) 0.019(4) 0.052(6) -0.001(4) -0.004(4) -0.006(4)
C48 0.019(5) 0.028(5) 0.072(8) 0.003(4) -0.005(4) 0.001(5)
C49 0.024(5) 0.032(5) 0.040(6) -0.003(4) -0.003(4) 0.005(4)
C50 0.036(5) 0.028(5) 0.045(6) -0.010(4) -0.003(4) 0.011(4)
C51 0.025(4) 0.016(4) 0.030(5) 0.003(3) 0.001(3) 0.001(3)
C52 0.023(4) 0.017(4) 0.041(5) -0.001(3) 0.000(4) 0.002(4)
C53 0.031(5) 0.036(5) 0.046(6) 0.004(4) -0.002(4) 0.015(5)
C54 0.065(8) 0.041(6) 0.074(9) 0.028(6) -0.008(7) -0.026(6)
C55 0.022(5) 0.063(7) 0.062(7) -0.010(5) -0.007(5) 0.024(6)
C56 0.022(5) 0.022(4) 0.045(6) 0.009(4) -0.001(4) 0.004(4)
C57 0.013(4) 0.023(4) 0.053(6) 0.000(3) -0.004(4) -0.005(4)
C58 0.039(5) 0.011(4) 0.039(5) -0.001(4) 0.005(4) 0.000(4)
C59 0.072(8) 0.016(4) 0.033(6) -0.006(4) 0.000(5) -0.003(4)
C60 0.015(4) 0.030(5) 0.051(6) 0.007(4) 0.006(4) 0.006(4)

loop_
_atom_type_symbol
_atom_type_description
_atom_type_scat_dispersion_real
_atom_type_scat_dispersion_imag
_atom_type_scat_source
C C 0.0033 0.0016 'International Tables Vol C Tables 4.2.6.8 and 6.1.1.4'
H H 0.0000 0.0000 'International Tables Vol C Tables 4.2.6.8 and 6.1.1.4'
N N 0.0061 0.0033 'International Tables Vol C Tables 4.2.6.8 and 6.1.1.4'
O O 0.0106 0.0060 'International Tables Vol C Tables 4.2.6.8 and 6.1.1.4'
U U -9.6767 9.6646 'International Tables Vol C Tables 4.2.6.8 and 6.1.1.4'

loop_
_geom_angle_atom_site_label_1
_geom_angle_atom_site_label_2
_geom_angle_atom_site_label_3
_geom_angle_site_symmetry_1
_geom_angle_site_symmetry_3
_geom_angle
_geom_angle_publ_flag
O1 U1 O2 . . 178.4(3) ?
O1 U1 O17 . . 91.4(2) ?
O2 U1 O17 . . 87.5(2) ?
O1 U1 O10 . . 92.3(2) ?
O2 U1 O10 . . 88.6(2) ?
O17 U1 O10 . . 173.87(17) ?
O1 U1 O14 . . 90.1(2) ?
O2 U1 O14 . . 90.6(2) ?
O17 U1 O14 . . 65.51(18) ?
O10 U1 O14 . . 119.29(19) ?
O1 U1 O9 . . 89.9(2) ?
O2 U1 O9 . . 89.6(2) ?
O17 U1 O9 . . 122.48(18) ?
O10 U1 O9 . . 52.73(19) ?
O14 U1 O9 . . 172.01(19) ?
O1 U1 O18 . . 91.5(2) ?
O2 U1 O18 . . 86.9(2) ?
O17 U1 O18 . . 52.73(18) ?
O10 U1 O18 . . 122.32(18) ?
O14 U1 O18 . . 118.23(18) ?
O9 U1 O18 . . 69.75(19) ?
O1 U1 O13 . . 90.9(2) ?
O2 U1 O13 . . 90.7(2) ?
O17 U1 O13 . . 117.49(18) ?
O10 U1 O13 . . 67.27(19) ?
O14 U1 O13 . . 52.03(18) ?
O9 U1 O13 . . 119.98(19) ?
O18 U1 O13 . . 169.99(19) ?
O4 U2 O3 . . 178.8(3) ?
O4 U2 O22 . . 90.6(2) ?
O3 U2 O22 . . 88.5(2) ?
O4 U2 O12 . . 89.6(2) ?
O3 U2 O12 . . 91.5(2) ?
O22 U2 O12 . . 120.16(18) ?
O4 U2 O16 . 1_655 89.8(2) ?
O3 U2 O16 . 1_655 90.1(2) ?
O22 U2 O16 . 1_655 120.30(18) ?
O12 U2 O16 . 1_655 119.53(19) ?
O4 U2 O21 . . 90.8(2) ?
O3 U2 O21 . . 88.0(2) ?
O22 U2 O21 . . 52.70(18) ?
O12 U2 O21 . . 172.86(18) ?
O16 U2 O21 1_655 . 67.60(18) ?
O4 U2 O15 . 1_655 91.2(2) ?
O3 U2 O15 . 1_655 89.6(2) ?
O22 U2 O15 . 1_655 172.43(17) ?
O12 U2 O15 . 1_655 67.20(18) ?
O16 U2 O15 1_655 1_655 52.37(18) ?
O21 U2 O15 . 1_655 119.92(18) ?
O4 U2 O11 . . 90.0(2) ?
O3 U2 O11 . . 90.4(2) ?
O22 U2 O11 . . 67.64(18) ?
O12 U2 O11 . . 52.52(19) ?
O16 U2 O11 1_655 . 172.05(19) ?
O21 U2 O11 . . 120.35(19) ?
O15 U2 O11 1_655 . 119.70(18) ?
O5 U3 O6 . . 179.6(3) ?
O5 U3 O19 . . 88.7(3) ?
O6 U3 O19 . . 91.2(3) ?
O5 U3 O20 . . 88.2(3) ?
O6 U3 O20 . . 92.0(3) ?
O19 U3 O20 . . 53.3(2) ?
O5 U3 O28 . . 88.9(3) ?
O6 U3 O28 . . 90.6(3) ?
O19 U3 O28 . . 67.8(2) ?
O20 U3 O28 . . 121.1(2) ?
O5 U3 O26 . . 90.5(3) ?
O6 U3 O26 . . 89.7(3) ?
O19 U3 O26 . . 173.8(2) ?
O20 U3 O26 . . 120.6(2) ?
O28 U3 O26 . . 118.3(2) ?
O5 U3 O25 . . 89.6(3) ?
O6 U3 O25 . . 90.8(3) ?
O19 U3 O25 . . 121.7(2) ?
O20 U3 O25 . . 68.5(2) ?
O28 U3 O25 . . 170.3(2) ?
O26 U3 O25 . . 52.1(2) ?
O5 U3 O27 . . 90.4(3) ?
O6 U3 O27 . . 89.3(3) ?
O19 U3 O27 . . 120.2(2) ?
O20 U3 O27 . . 173.3(2) ?
O28 U3 O27 . . 52.34(19) ?
O26 U3 O27 . . 66.0(2) ?
O25 U3 O27 . . 118.1(2) ?
O8 U4 O7 . . 179.5(3) ?
O8 U4 O23 . . 90.7(3) ?
O7 U4 O23 . . 89.8(2) ?
O8 U4 O24 . . 90.1(3) ?
O7 U4 O24 . . 90.1(2) ?
O23 U4 O24 . . 53.3(2) ?
O8 U4 O31 . . 88.3(3) ?
O7 U4 O31 . . 91.5(2) ?
O23 U4 O31 . . 120.7(2) ?
O24 U4 O31 . . 173.8(2) ?
O8 U4 O29 . . 90.6(3) ?
O7 U4 O29 . . 89.0(2) ?
O23 U4 O29 . . 121.0(2) ?
O24 U4 O29 . . 67.7(2) ?
O31 U4 O29 . . 118.29(19) ?
O8 U4 O32 . . 90.5(3) ?
O7 U4 O32 . . 89.7(2) ?
O23 U4 O32 . . 68.5(2) ?
O24 U4 O32 . . 121.8(2) ?
O31 U4 O32 . . 52.2(2) ?
O29 U4 O32 . . 170.4(2) ?
O8 U4 O30 . . 89.2(3) ?
O7 U4 O30 . . 90.3(3) ?
O23 U4 O30 . . 173.4(2) ?
O24 U4 O30 . . 120.0(2) ?
O31 U4 O30 . . 65.95(19) ?
O29 U4 O30 . . 52.34(19) ?
O32 U4 O30 . . 118.1(2) ?
C8 O9 U1 . . 92.5(5) ?
C8 O10 U1 . . 94.4(5) ?
C10 O11 U2 . . 92.5(5) ?
C10 O12 U2 . . 95.0(5) ?
C18 O13 U1 . . 93.8(5) ?
C18 O14 U1 . . 95.1(5) ?
C20 O15 U2 . 1_455 92.9(5) ?
C20 O16 U2 . 1_455 94.9(5) ?
C28 O17 U1 . . 94.4(5) ?
C28 O18 U1 . . 92.2(5) ?
C30 O19 U3 . . 94.0(6) ?
C30 O20 U3 . . 93.2(6) ?
C38 O21 U2 . . 92.0(5) ?
C38 O22 U2 . . 95.4(5) ?
C40 O23 U4 . . 93.9(6) ?
C40 O24 U4 . . 93.4(5) ?
C41 O25 U3 . . 91.4(6) ?
C41 O26 U3 . . 93.0(6) ?
C46 O27 U3 . . 92.6(5) ?
C46 O28 U3 . . 93.8(5) ?
C51 O29 U4 . . 92.9(5) ?
C51 O30 U4 . . 92.4(5) ?
C56 O31 U4 . . 93.8(5) ?
C56 O32 U4 . . 91.5(5) ?
C43 N1 C44 . . 110.1(7) ?
C43 N1 C42 . . 110.6(8) ?
C44 N1 C42 . . 112.7(7) ?
C43 N1 C45 . . 109.7(7) ?
C44 N1 C45 . . 107.7(7) ?
C42 N1 C45 . . 105.9(7) ?
C50 N2 C49 . . 110.4(7) ?
C50 N2 C47 . . 113.2(7) ?
C49 N2 C47 . . 110.1(7) ?
C50 N2 C48 . . 108.8(7) ?
C49 N2 C48 . . 108.2(7) ?
C47 N2 C48 . . 105.8(6) ?
C53 N3 C55 . . 108.6(7) ?
C53 N3 C52 . . 113.1(7) ?
C55 N3 C52 . . 106.6(6) ?
C53 N3 C54 . . 108.6(8) ?
C55 N3 C54 . . 108.6(8) ?
C52 N3 C54 . . 111.1(7) ?
C60 N4 C57 . . 112.6(7) ?
C60 N4 C59 . . 109.9(7) ?
C57 N4 C59 . . 110.7(7) ?
C60 N4 C58 . . 108.0(6) ?
C57 N4 C58 . . 106.7(6) ?
C59 N4 C58 . . 108.8(6) ?
C2 C1 C6 . . 116.2(8) ?
C2 C1 C7 . . 122.7(8) ?
C6 C1 C7 . . 121.0(8) ?
C3 C2 C1 . . 125.1(8) ?
C3 C2 H2 . . 117.500000 ?
C1 C2 H2 . . 117.500000 ?
C2 C3 C4 . . 116.7(8) ?
C2 C3 C9 . . 122.7(8) ?
C4 C3 C9 . . 120.4(8) ?
C5 C4 C3 . . 120.9(8) ?
C5 C4 H4 . . 119.500000 ?
C3 C4 H4 . . 119.500000 ?
C4 C5 C6 . . 119.9(8) ?
C4 C5 H5 . . 120.100000 ?
C6 C5 H5 . . 120.100000 ?
C1 C6 C5 . . 121.1(7) ?
C1 C6 H6 . . 119.400000 ?
C5 C6 H6 . . 119.400000 ?
C1 C7 C8 . . 116.6(7) ?
C1 C7 H7A . . 108.100000 ?
C8 C7 H7A . . 108.100000 ?
C1 C7 H7B . . 108.100000 ?
C8 C7 H7B . . 108.100000 ?
H7A C7 H7B . . 107.300000 ?
O10 C8 O9 . . 120.3(7) ?
O10 C8 C7 . . 118.2(8) ?
O9 C8 C7 . . 121.4(7) ?
C3 C9 C10 . . 118.2(7) ?
C3 C9 H9A . . 107.700000 ?
C10 C9 H9A . . 107.700000 ?
C3 C9 H9B . . 107.700000 ?
C10 C9 H9B . . 107.700000 ?
H9A C9 H9B . . 107.100000 ?
O12 C10 O11 . . 120.0(7) ?
O12 C10 C9 . . 118.7(8) ?
O11 C10 C9 . . 121.3(8) ?
C12 C11 C16 . . 118.5(7) ?
C12 C11 C17 . . 121.7(7) ?
C16 C11 C17 . . 119.8(7) ?
C11 C12 C13 . . 123.1(7) ?
C11 C12 H12 . . 118.400000 ?
C13 C12 H12 . . 118.400000 ?
C12 C13 C14 . . 117.7(7) ?
C12 C13 C19 . . 120.8(7) ?
C14 C13 C19 . . 121.4(7) ?
C15 C14 C13 . . 121.3(7) ?
C15 C14 H14 . . 119.300000 ?
C13 C14 H14 . . 119.300000 ?
C14 C15 C16 . . 119.6(7) ?
C14 C15 H15 . . 120.200000 ?
C16 C15 H15 . . 120.200000 ?
C15 C16 C11 . . 119.7(7) ?
C15 C16 H16 . . 120.200000 ?
C11 C16 H16 . . 120.200000 ?
C11 C17 C18 . . 113.5(6) ?
C11 C17 H17A . . 108.900000 ?
C18 C17 H17A . . 108.900000 ?
C11 C17 H17B . . 108.900000 ?
C18 C17 H17B . . 108.900000 ?
H17A C17 H17B . . 107.700000 ?
O14 C18 O13 . . 118.9(7) ?
O14 C18 C17 . . 119.4(7) ?
O13 C18 C17 . . 121.7(8) ?
C13 C19 C20 . . 111.7(6) ?
C13 C19 H19A . . 109.300000 ?
C20 C19 H19A . . 109.300000 ?
C13 C19 H19B . . 109.300000 ?
C20 C19 H19B . . 109.300000 ?
H19A C19 H19B . . 107.900000 ?
O16 C20 O15 . . 119.8(7) ?
O16 C20 C19 . . 119.1(7) ?
O15 C20 C19 . . 121.1(8) ?
C22A C21A C26A . . 120.000000 ?
C22A C21A C27 . . 121.2(10) ?
C26A C21A C27 . . 118.8(10) ?
C23A C22A C21A . . 120.000000 ?
C23A C22A H22 . . 120.000000 ?
C21A C22A H22 . . 120.000000 ?
C22A C23A C24A . . 120.000000 ?
C22A C23A C29 . . 122.8(7) ?
C24A C23A C29 . . 117.1(7) ?
C25A C24A C23A . . 120.000000 ?
C25A C24A H24A . . 120.000000 ?
C23A C24A H24A . . 120.000000 ?
C26A C25A C24A . . 120.000000 ?
C26A C25A H25A . . 120.000000 ?
C24A C25A H25A . . 120.000000 ?
C25A C26A C21A . . 120.000000 ?
C25A C26A H26A . . 120.000000 ?
C21A C26A H26A . . 120.000000 ?
C22B C21B C26B . . 120.000000 ?
C22B C21B C27 . . 125.9(11) ?
C26B C21B C27 . . 113.7(11) ?
C21B C22B C23B . . 120.000000 ?
C21B C22B H22B . . 120.000000 ?
C23B C22B H22B . . 120.000000 ?
C24B C23B C22B . . 120.000000 ?
C24B C23B C29 . . 124.7(11) ?
C22B C23B C29 . . 115.1(11) ?
C23B C24B C25B . . 120.000000 ?
C23B C24B H24B . . 120.000000 ?
C25B C24B H24B . . 120.000000 ?
C24B C25B C26B . . 120.000000 ?
C24B C25B H25B . . 120.000000 ?
C26B C25B H25B . . 120.000000 ?
C25B C26B C21B . . 120.000000 ?
C25B C26B H26B . . 120.000000 ?
C21B C26B H26B . . 120.000000 ?
C21A C27 C28 . . 125.0(11) ?
C28 C27 C21B . . 108.5(12) ?
C21A C27 H27A . . 105.200000 ?
C28 C27 H27A . . 107.500000 ?
C21A C27 H27B . . 107.200000 ?
C28 C27 H27B . . 104.500000 ?
H27A C27 H27B . . 106.200000 ?
C28 C27 H27C . . 109.500000 ?
C21B C27 H27C . . 110.500000 ?
C28 C27 H27D . . 110.300000 ?
C21B C27 H27D . . 109.900000 ?
H27C C27 H27D . . 108.200000 ?
O17 C28 O18 . . 120.4(8) ?
O17 C28 C27 . . 116.9(8) ?
O18 C28 C27 . . 122.6(8) ?
C23B C29 C30 . . 118.2(10) ?
C30 C29 C23A . . 109.9(9) ?
C30 C29 H29A . . 110.800000 ?
C23A C29 H29A . . 110.200000 ?
C30 C29 H29B . . 109.500000 ?
C23A C29 H29B . . 108.300000 ?
H29A C29 H29B . . 108.100000 ?
C23B C29 H29C . . 107.700000 ?
C30 C29 H29C . . 108.900000 ?
C23B C29 H29D . . 107.000000 ?
C30 C29 H29D . . 107.200000 ?
H29C C29 H29D . . 107.400000 ?
O19 C30 O20 . . 119.2(9) ?
O19 C30 C29 . . 120.9(9) ?
O20 C30 C29 . . 119.9(9) ?
C32 C31 C36 . . 120.000000 ?
C32 C31 C37 . . 119.6(8) ?
C36 C31 C37 . . 120.4(8) ?
C31 C32 C33 . . 120.000000 ?
C31 C32 H32 . . 120.000000 ?
C33 C32 H32 . . 120.000000 ?
C34 C33 C32 . . 120.000000 ?
C34 C33 C39 . . 119.7(7) ?
C32 C33 C39 . . 120.3(7) ?
C33 C34 C35 . . 120.000000 ?
C33 C34 H34 . . 120.000000 ?
C35 C34 H34 . . 120.000000 ?
C34 C35 C36 . . 120.000000 ?
C34 C35 H35 . . 120.000000 ?
C36 C35 H35 . . 120.000000 ?
C35 C36 C31 . . 120.000000 ?
C35 C36 H36 . . 120.000000 ?
C31 C36 H36 . . 120.000000 ?
C31 C37 C38 . . 116.9(8) ?
C31 C37 H37A . . 108.100000 ?
C38 C37 H37A . . 108.100000 ?
C31 C37 H37B . . 108.100000 ?
C38 C37 H37B . . 108.100000 ?
H37A C37 H37B . . 107.300000 ?
O22 C38 O21 . . 119.8(8) ?
O22 C38 C37 . . 118.4(8) ?
O21 C38 C37 . . 121.8(7) ?
C33 C39 C40 . . 113.6(9) ?
C33 C39 H39A . . 108.800000 ?
C40 C39 H39A . . 108.800000 ?
C33 C39 H39B . . 108.800000 ?
C40 C39 H39B . . 108.800000 ?
H39A C39 H39B . . 107.700000 ?
O23 C40 O24 . . 118.8(8) ?
O23 C40 C39 . . 120.2(9) ?
O24 C40 C39 . . 121.0(9) ?
O26 C41 O25 . . 123.2(9) ?
O26 C41 C42 . . 122.3(8) ?
O25 C41 C42 . . 114.3(8) ?
N1 C42 C41 . . 115.4(7) ?
N1 C42 H42A . . 108.400000 ?
C41 C42 H42A . . 108.400000 ?
N1 C42 H42B . . 108.400000 ?
C41 C42 H42B . . 108.400000 ?
H42A C42 H42B . . 107.500000 ?
N1 C43 H43A . . 109.500000 ?
N1 C43 H43B . . 109.500000 ?
H43A C43 H43B . . 109.500000 ?
N1 C43 H43C . . 109.500000 ?
H43A C43 H43C . . 109.500000 ?
H43B C43 H43C . . 109.500000 ?
N1 C44 H44A . . 109.500000 ?
N1 C44 H44B . . 109.500000 ?
H44A C44 H44B . . 109.500000 ?
N1 C44 H44C . . 109.500000 ?
H44A C44 H44C . . 109.500000 ?
H44B C44 H44C . . 109.500000 ?
N1 C45 H45A . . 109.500000 ?
N1 C45 H45B . . 109.500000 ?
H45A C45 H45B . . 109.500000 ?
N1 C45 H45C . . 109.500000 ?
H45A C45 H45C . . 109.500000 ?
H45B C45 H45C . . 109.500000 ?
O27 C46 O28 . . 121.0(8) ?
O27 C46 C47 . . 123.9(8) ?
O28 C46 C47 . . 115.1(7) ?
N2 C47 C46 . . 116.2(7) ?
N2 C47 H47A . . 108.200000 ?
C46 C47 H47A . . 108.200000 ?
N2 C47 H47B . . 108.200000 ?
C46 C47 H47B . . 108.200000 ?
H47A C47 H47B . . 107.400000 ?
N2 C48 H48A . . 109.500000 ?
N2 C48 H48B . . 109.500000 ?
H48A C48 H48B . . 109.500000 ?
N2 C48 H48C . . 109.500000 ?
H48A C48 H48C . . 109.500000 ?
H48B C48 H48C . . 109.500000 ?
N2 C49 H49A . . 109.500000 ?
N2 C49 H49B . . 109.500000 ?
H49A C49 H49B . . 109.500000 ?
N2 C49 H49C . . 109.500000 ?
H49A C49 H49C . . 109.500000 ?
H49B C49 H49C . . 109.500000 ?
N2 C50 H50A . . 109.500000 ?
N2 C50 H50B . . 109.500000 ?
H50A C50 H50B . . 109.500000 ?
N2 C50 H50C . . 109.500000 ?
H50A C50 H50C . . 109.500000 ?
H50B C50 H50C . . 109.500000 ?
O30 C51 O29 . . 121.7(8) ?
O30 C51 C52 . . 122.8(8) ?
O29 C51 C52 . . 115.4(7) ?
N3 C52 C51 . . 117.8(7) ?
N3 C52 H52A . . 107.900000 ?
C51 C52 H52A . . 107.900000 ?
N3 C52 H52B . . 107.900000 ?
C51 C52 H52B . . 107.900000 ?
H52A C52 H52B . . 107.200000 ?
N3 C53 H53A . . 109.500000 ?
N3 C53 H53B . . 109.500000 ?
H53A C53 H53B . . 109.500000 ?
N3 C53 H53C . . 109.500000 ?
H53A C53 H53C . . 109.500000 ?
H53B C53 H53C . . 109.500000 ?
N3 C54 H54A . . 109.500000 ?
N3 C54 H54B . . 109.500000 ?
H54A C54 H54B . . 109.500000 ?
N3 C54 H54C . . 109.500000 ?
H54A C54 H54C . . 109.500000 ?
H54B C54 H54C . . 109.500000 ?
N3 C55 H55A . . 109.500000 ?
N3 C55 H55B . . 109.500000 ?
H55A C55 H55B . . 109.500000 ?
N3 C55 H55C . . 109.500000 ?
H55A C55 H55C . . 109.500000 ?
H55B C55 H55C . . 109.500000 ?
O31 C56 O32 . . 121.9(8) ?
O31 C56 C57 . . 122.1(7) ?
O32 C56 C57 . . 116.0(8) ?
N4 C57 C56 . . 116.4(7) ?
N4 C57 H57A . . 108.200000 ?
C56 C57 H57A . . 108.200000 ?
N4 C57 H57B . . 108.200000 ?
C56 C57 H57B . . 108.200000 ?
H57A C57 H57B . . 107.300000 ?
N4 C58 H58A . . 109.500000 ?
N4 C58 H58B . . 109.500000 ?
H58A C58 H58B . . 109.500000 ?
N4 C58 H58C . . 109.500000 ?
H58A C58 H58C . . 109.500000 ?
H58B C58 H58C . . 109.500000 ?
N4 C59 H59A . . 109.500000 ?
N4 C59 H59B . . 109.500000 ?
H59A C59 H59B . . 109.500000 ?
N4 C59 H59C . . 109.500000 ?
H59A C59 H59C . . 109.500000 ?
H59B C59 H59C . . 109.500000 ?
N4 C60 H60A . . 109.500000 ?
N4 C60 H60B . . 109.500000 ?
H60A C60 H60B . . 109.500000 ?
N4 C60 H60C . . 109.500000 ?
H60A C60 H60C . . 109.500000 ?
H60B C60 H60C . . 109.500000 ?

loop_
_geom_bond_atom_site_label_1
_geom_bond_atom_site_label_2
_geom_bond_site_symmetry_2
_geom_bond_distance
_geom_bond_publ_flag
U1 O1 . 1.768(5) ?
U1 O2 . 1.775(5) ?
U1 O17 . 2.439(6) ?
U1 O10 . 2.449(6) ?
U1 O14 . 2.470(5) ?
U1 O9 . 2.482(5) ?
U1 O18 . 2.485(5) ?
U1 O13 . 2.495(5) ?
U2 O4 . 1.776(5) ?
U2 O3 . 1.777(5) ?
U2 O22 . 2.433(6) ?
U2 O12 . 2.450(6) ?
U2 O16 1_655 2.451(5) ?
U2 O21 . 2.481(5) ?
U2 O15 1_655 2.489(6) ?
U2 O11 . 2.499(5) ?
U3 O5 . 1.753(7) ?
U3 O6 . 1.753(7) ?
U3 O19 . 2.439(6) ?
U3 O20 . 2.452(7) ?
U3 O28 . 2.467(6) ?
U3 O26 . 2.470(6) ?
U3 O25 . 2.479(7) ?
U3 O27 . 2.498(6) ?
U4 O8 . 1.743(6) ?
U4 O7 . 1.784(6) ?
U4 O23 . 2.443(6) ?
U4 O24 . 2.450(6) ?
U4 O31 . 2.465(5) ?
U4 O29 . 2.475(6) ?
U4 O32 . 2.497(6) ?
U4 O30 . 2.498(6) ?
O9 C8 . 1.270(10) ?
O10 C8 . 1.255(10) ?
O11 C10 . 1.268(10) ?
O12 C10 . 1.262(10) ?
O13 C18 . 1.268(10) ?
O14 C18 . 1.262(10) ?
O15 C20 . 1.264(10) ?
O16 C20 . 1.257(10) ?
O17 C28 . 1.259(10) ?
O18 C28 . 1.261(10) ?
O19 C30 . 1.267(12) ?
O20 C30 . 1.275(12) ?
O21 C38 . 1.282(10) ?
O22 C38 . 1.239(10) ?
O23 C40 . 1.273(12) ?
O24 C40 . 1.277(12) ?
O25 C41 . 1.260(11) ?
O26 C41 . 1.213(11) ?
O27 C46 . 1.251(10) ?
O28 C46 . 1.264(10) ?
O29 C51 . 1.267(10) ?
O30 C51 . 1.245(10) ?
O31 C56 . 1.233(11) ?
O32 C56 . 1.264(10) ?
N1 C43 . 1.487(12) ?
N1 C44 . 1.488(11) ?
N1 C42 . 1.499(11) ?
N1 C45 . 1.514(10) ?
N2 C50 . 1.488(11) ?
N2 C49 . 1.494(11) ?
N2 C47 . 1.508(11) ?
N2 C48 . 1.509(11) ?
N3 C53 . 1.465(11) ?
N3 C55 . 1.491(11) ?
N3 C52 . 1.495(10) ?
N3 C54 . 1.501(11) ?
N4 C60 . 1.492(10) ?
N4 C57 . 1.493(11) ?
N4 C59 . 1.499(11) ?
N4 C58 . 1.508(10) ?
C1 C2 . 1.391(12) ?
C1 C6 . 1.394(12) ?
C1 C7 . 1.471(12) ?
C2 C3 . 1.381(12) ?
C2 H2 . 0.950000 ?
C3 C4 . 1.396(12) ?
C3 C9 . 1.496(12) ?
C4 C5 . 1.389(12) ?
C4 H4 . 0.950000 ?
C5 C6 . 1.397(12) ?
C5 H5 . 0.950000 ?
C6 H6 . 0.950000 ?
C7 C8 . 1.524(11) ?
C7 H7A . 0.990000 ?
C7 H7B . 0.990000 ?
C9 C10 . 1.503(11) ?
C9 H9A . 0.990000 ?
C9 H9B . 0.990000 ?
C11 C12 . 1.369(11) ?
C11 C16 . 1.409(11) ?
C11 C17 . 1.515(10) ?
C12 C13 . 1.392(10) ?
C12 H12 . 0.950000 ?
C13 C14 . 1.392(11) ?
C13 C19 . 1.503(11) ?
C14 C15 . 1.386(12) ?
C14 H14 . 0.950000 ?
C15 C16 . 1.405(11) ?
C15 H15 . 0.950000 ?
C16 H16 . 0.950000 ?
C17 C18 . 1.516(10) ?
C17 H17A . 0.990000 ?
C17 H17B . 0.990000 ?
C19 C20 . 1.526(11) ?
C19 H19A . 0.990000 ?
C19 H19B . 0.990000 ?
C21A C22A . 1.390000 ?
C21A C26A . 1.390000 ?
C21A C27 . 1.414(14) ?
C22A C23A . 1.390000 ?
C22A H22 . 0.946300 ?
C23A C24A . 1.390000 ?
C23A C29 . 1.577(12) ?
C24A C25A . 1.390000 ?
C24A H24A . 0.946100 ?
C25A C26A . 1.390000 ?
C25A H25A . 0.946300 ?
C26A H26A . 0.947000 ?
C21B C22B . 1.390000 ?
C21B C26B . 1.390000 ?
C21B C27 . 1.545(18) ?
C22B C23B . 1.390000 ?
C22B H22B . 0.955400 ?
C23B C24B . 1.390000 ?
C23B C29 . 1.493(8) ?
C24B C25B . 1.390000 ?
C24B H24B . 0.956700 ?
C25B C26B . 1.390000 ?
C25B H25B . 0.955500 ?
C26B H26B . 0.955900 ?
C27 C28 . 1.518(14) ?
C27 H27A . 0.988700 ?
C27 H27B . 0.988000 ?
C27 H27C . 0.958400 ?
C27 H27D . 0.958100 ?
C29 C30 . 1.497(13) ?
C29 H29A . 0.988400 ?
C29 H29B . 0.988100 ?
C29 H29C . 0.958600 ?
C29 H29D . 0.958600 ?
C31 C32 . 1.390000 ?
C31 C36 . 1.390000 ?
C31 C37 . 1.502(11) ?
C32 C33 . 1.390000 ?
C32 H32 . 0.950000 ?
C33 C34 . 1.390000 ?
C33 C39 . 1.508(12) ?
C34 C35 . 1.390000 ?
C34 H34 . 0.950000 ?
C35 C36 . 1.390000 ?
C35 H35 . 0.950000 ?
C36 H36 . 0.950000 ?
C37 C38 . 1.531(13) ?
C37 H37A . 0.990000 ?
C37 H37B . 0.990000 ?
C39 C40 . 1.520(12) ?
C39 H39A . 0.990000 ?
C39 H39B . 0.990000 ?
C41 C42 . 1.562(13) ?
C42 H42A . 0.990000 ?
C42 H42B . 0.990000 ?
C43 H43A . 0.980000 ?
C43 H43B . 0.980000 ?
C43 H43C . 0.980000 ?
C44 H44A . 0.980000 ?
C44 H44B . 0.980000 ?
C44 H44C . 0.980000 ?
C45 H45A . 0.980000 ?
C45 H45B . 0.980000 ?
C45 H45C . 0.980000 ?
C46 C47 . 1.512(12) ?
C47 H47A . 0.990000 ?
C47 H47B . 0.990000 ?
C48 H48A . 0.980000 ?
C48 H48B . 0.980000 ?
C48 H48C . 0.980000 ?
C49 H49A . 0.980000 ?
C49 H49B . 0.980000 ?
C49 H49C . 0.980000 ?
C50 H50A . 0.980000 ?
C50 H50B . 0.980000 ?
C50 H50C . 0.980000 ?
C51 C52 . 1.517(11) ?
C52 H52A . 0.990000 ?
C52 H52B . 0.990000 ?
C53 H53A . 0.980000 ?
C53 H53B . 0.980000 ?
C53 H53C . 0.980000 ?
C54 H54A . 0.980000 ?
C54 H54B . 0.980000 ?
C54 H54C . 0.980000 ?
C55 H55A . 0.980000 ?
C55 H55B . 0.980000 ?
C55 H55C . 0.980000 ?
C56 C57 . 1.528(12) ?
C57 H57A . 0.990000 ?
C57 H57B . 0.990000 ?
C58 H58A . 0.980000 ?
C58 H58B . 0.980000 ?
C58 H58C . 0.980000 ?
C59 H59A . 0.980000 ?
C59 H59B . 0.980000 ?
C59 H59C . 0.980000 ?
C60 H60A . 0.980000 ?
C60 H60B . 0.980000 ?
C60 H60C . 0.980000 ?

loop_
_geom_hbond_atom_site_label_D
_geom_hbond_atom_site_label_H
_geom_hbond_atom_site_label_A
_geom_hbond_site_symmetry_A
_geom_hbond_distance_DH
_geom_hbond_distance_HA
_geom_hbond_distance_DA
_geom_hbond_angle_DHA
_geom_hbond_publ_flag
C9 H9B O2 2_556 0.99 2.54 3.155(10) 119.8 ?
C17 H17B O3 2_546 0.99 2.44 3.356(10) 153.0 ?
C29 H29A^a O24 3_666 0.99 2.66 3.437(11) 135.7 ?
C29 H29A^a O29 3_666 0.99 2.32 3.252(12) 157.7 ?
C39 H39A O28 3_666 0.99 2.41 3.369(12) 162.4 ?
C42 H42B O18 1_565 0.99 2.37 3.284(11) 152.9 ?
C43 H43A O26 . 0.98 2.36 2.992(12) 121.3 ?
C44 H44A O26 . 0.98 2.38 2.999(13) 120.7 ?
C44 H44B O11 1_565 0.98 2.55 3.451(12) 153.7 ?
C44 H44B O22 1_565 0.98 2.52 3.043(10) 113.5 ?
C45 H45B O9 1_565 0.98 2.44 3.364(10) 156.7 ?
C47 H47A O11 . 0.99 2.54 3.504(12) 164.6 ?
C47 H47A O22 . 0.99 2.41 3.108(10) 127.2 ?
C48 H48A O32 1_565 0.98 2.48 3.249(12) 135.2 ?
C48 H48B O3 . 0.98 2.54 3.471(11) 158.7 ?
C48 H48C O7 1_565 0.98 2.48 3.168(11) 126.9 ?
C49 H49B O27 . 0.98 2.36 3.008(11) 123.1 ?
C50 H50A O16 1_665 0.98 2.59 3.420(12) 143.1 ?
C50 H50B O27 . 0.98 2.44 3.052(11) 120.0 ?
C52 H52B O14 1_655 0.99 2.32 3.261(10) 157.4 ?
C52 H52B O17 1_655 0.99 2.45 3.225(10) 134.5 ?
C53 H53C O30 . 0.98 2.33 3.007(12) 125.4 ?
C54 H54A O30 . 0.98 2.45 3.064(14) 120.2 ?
C54 H54B O18 1_645 0.98 2.60 3.206(13) 120.1 ?
C55 H55B O5 1_645 0.98 2.37 3.014(12) 122.7 ?
C55 H55C O2 1_655 0.98 2.47 3.427(14) 164.9 ?
C57 H57A O21 1_545 0.99 2.42 3.260(10) 142.6 ?
C58 H58A O16 1_645 0.98 2.31 3.278(10) 169.7 ?
C58 H58C O24 1_545 0.98 2.46 3.412(11) 164.3 ?
C59 H59A O31 . 0.98 2.42 3.024(11) 119.7 ?
C60 H60B O14 1_645 0.98 2.49 3.439(11) 162.1 ?
C60 H60B O17 1_645 0.98 2.43 3.041(10) 120.1 ?
C60 H60C O31 . 0.98 2.30 2.955(10) 123.3 ?
